data_4088026
loop_
_publ_author_name
'Farrell, Kevin'
'M\"uller-Bunz, Helge'
'Albrecht, Martin'

_publ_section_title
;
 Synthesis, Isomerization, and Catalytic Transfer Hydrogenation Activity
 of Rhodium(III) Complexes Containing Both Chelating Dicarbenes and
 Diphosphine Ligands
;
_journal_issue 24
_journal_name_full Organometallics
_journal_page_first 5723
_journal_paper_doi 10.1021/acs.organomet.5b00809
_journal_volume 34
_journal_year 2015
_chemical_absolute_configuration ad
_chemical_formula_moiety 'C63 H62 N6 P2 Rh, 3 (B F4), 2 (C H2 Cl2)'
_chemical_formula_sum 'C65 H66 B3 Cl4 F12 N6 P2 Rh'
_chemical_formula_weight 1498.32
_space_group_IT_number 4
_space_group_name_Hall 'P 2yb'
_space_group_name_H-M_alt 'P 1 21 1'
_symmetry_cell_setting monoclinic
_symmetry_space_group_name_Hall 'P 2yb'
_symmetry_space_group_name_H-M 'P 1 21 1'
_atom_sites_solution_hydrogens geom
_atom_sites_solution_primary direct
_atom_sites_solution_secondary difmap
_audit_creation_method SHELXL-97
_cell_angle_alpha 90.00
_cell_angle_beta 106.791(2)
_cell_angle_gamma 90.00
_cell_formula_units_Z 2
_cell_length_a 12.5901(2)
_cell_length_b 14.1532(2)
_cell_length_c 21.0991(4)
_cell_measurement_reflns_used 16991
_cell_measurement_temperature 100(2)
_cell_measurement_theta_max 29.4650
_cell_measurement_theta_min 3.3280
_cell_volume 3599.36(11)
_computing_cell_refinement
; 
CrysAlisPro, Agilent Technologies, 
Version 1.171.36.24a (release 19-12-2012 CrysAlis171 .NET) 
(compiled Dec 19 2012,11:08:27) 
;
_computing_data_collection
; 
CrysAlisPro, Agilent Technologies, 
Version 1.171.36.24a (release 19-12-2012 CrysAlis171 .NET) 
(compiled Dec 19 2012,11:08:27) 
;
_computing_data_reduction
; 
CrysAlisPro, Agilent Technologies, 
Version 1.171.36.24a (release 19-12-2012 CrysAlis171 .NET) 
(compiled Dec 19 2012,11:08:27) 
;
_computing_structure_refinement 'SHELXL-97 (Sheldrick, 2008)'
_computing_structure_solution 'SHELXS-97 (Sheldrick, 2008)'
_diffrn_ambient_temperature 100(2)
_diffrn_detector_area_resol_mean 10.3196
_diffrn_measured_fraction_theta_full 0.997
_diffrn_measured_fraction_theta_max 0.890
_diffrn_measurement_device_type 'SuperNova, Dual, Cu at zero, Atlas'
_diffrn_measurement_method '\w scans'
_diffrn_radiation_monochromator mirror
_diffrn_radiation_source 'SuperNova (Mo) X-ray Source'
_diffrn_radiation_type MoK\a
_diffrn_radiation_wavelength 0.71073
_diffrn_reflns_av_R_equivalents 0.0485
_diffrn_reflns_av_sigmaI/netI 0.0617
_diffrn_reflns_limit_h_max 16
_diffrn_reflns_limit_h_min -17
_diffrn_reflns_limit_k_max 18
_diffrn_reflns_limit_k_min -19
_diffrn_reflns_limit_l_max 25
_diffrn_reflns_limit_l_min -28
_diffrn_reflns_number 45424
_diffrn_reflns_theta_full 27.00
_diffrn_reflns_theta_max 29.74
_diffrn_reflns_theta_min 2.88
_exptl_absorpt_coefficient_mu 0.504
_exptl_absorpt_correction_T_max 0.965
_exptl_absorpt_correction_T_min 0.851
_exptl_absorpt_correction_type analytical
_exptl_absorpt_process_details
; 
CrysAlisPro, Agilent Technologies, 
Version 1.171.36.24a (release 19-12-2012 CrysAlis171 .NET) 
(compiled Dec 19 2012,11:08:27) 
Analytical numeric absorption correction using a multifaceted crystal 
model based on expressions derived by R.C. Clark & J.S. Reid. 
(Clark, R. C. & Reid, J. S. (1995). Acta Cryst. A51, 887-897) 
;
_exptl_crystal_colour colourless
_exptl_crystal_density_diffrn 1.382
_exptl_crystal_density_method 'not measured'
_exptl_crystal_description rod
_exptl_crystal_F_000 1528
_exptl_crystal_size_max 0.4591
_exptl_crystal_size_mid 0.1406
_exptl_crystal_size_min 0.0767
_platon_squeeze_details
; 
 PLATON: A.L. Spek, J. Appl. Cryst. 36 (2003), 7-13 
 PLATON version from 13.06.2014 
;
_refine_diff_density_max 0.991
_refine_diff_density_min -0.977
_refine_diff_density_rms 0.087
_refine_ls_abs_structure_details 'Flack H D (1983), Acta Cryst. A39, 876-881'
_refine_ls_abs_structure_Flack -0.033(18)
_refine_ls_extinction_method none
_refine_ls_goodness_of_fit_ref 1.042
_refine_ls_hydrogen_treatment constr
_refine_ls_matrix_type full
_refine_ls_number_parameters 819
_refine_ls_number_reflns 17371
_refine_ls_number_restraints 1
_refine_ls_restrained_S_all 1.042
_refine_ls_R_factor_all 0.0545
_refine_ls_R_factor_gt 0.0485
_refine_ls_shift/su_max 0.001
_refine_ls_shift/su_mean 0.000
_refine_ls_structure_factor_coef Fsqd
_refine_ls_weighting_details 'calc w=1/[\s^2^(Fo^2^)+(0.0763P)^2^+0.1988P] where P=(Fo^2^+2Fc^2^)/3'
_refine_ls_weighting_scheme calc
_refine_ls_wR_factor_gt 0.1204
_refine_ls_wR_factor_ref 0.1256
_reflns_number_gt 15852
_reflns_number_total 17371
_reflns_threshold_expression I>2\s(I)
_cod_data_source_file om5b00809_si_002.cif
_cod_data_source_block alb327sqz_8-BF4
_cod_original_cell_volume 3599.36(10)
_cod_original_sg_symbol_H-M 'P 21'
_cod_database_code 4088026
_platon_squeeze_void_probe_radius 1.20

loop_
_symmetry_equiv_pos_as_xyz
'x, y, z'
'-x, y+1/2, -z'

loop_
_atom_site_label
_atom_site_type_symbol
_atom_site_fract_x
_atom_site_fract_y
_atom_site_fract_z
_atom_site_U_iso_or_equiv
_atom_site_adp_type
_atom_site_occupancy
_atom_site_symmetry_multiplicity
_atom_site_calc_flag
_atom_site_refinement_flags
Rh Rh 0.512273(15) 0.750007(15) 0.800082(10) 0.01273(6) Uani 1 1 d .
C1 C 0.6010(3) 0.8650(2) 0.84219(16) 0.0152(6) Uani 1 1 d .
C2 C 0.6039(3) 0.9552(2) 0.81942(17) 0.0179(6) Uani 1 1 d .
H2 H 0.5628 0.9784 0.7772 0.021 Uiso 1 1 calc R
N1 N 0.6777(2) 1.00725(19) 0.86917(14) 0.0178(6) Uani 1 1 d .
C4 C 0.7054(3) 1.1090(2) 0.8648(2) 0.0224(7) Uani 1 1 d .
H4 H 0.7174 1.1381 0.9095 0.027 Uiso 1 1 calc R
C5 C 0.6092(3) 1.1587(2) 0.8168(2) 0.0304(9) Uani 1 1 d .
H5A H 0.5998 1.1344 0.7720 0.046 Uiso 1 1 calc R
H5B H 0.6241 1.2268 0.8177 0.046 Uiso 1 1 calc R
H5C H 0.5414 1.1473 0.8295 0.046 Uiso 1 1 calc R
C6 C 0.8128(3) 1.1185(3) 0.8453(2) 0.0339(9) Uani 1 1 d .
H6A H 0.8733 1.0869 0.8784 0.051 Uiso 1 1 calc R
H6B H 0.8309 1.1856 0.8431 0.051 Uiso 1 1 calc R
H6C H 0.8031 1.0892 0.8019 0.051 Uiso 1 1 calc R
C3 C 0.7197(3) 0.9517(2) 0.92167(18) 0.0188(7) Uani 1 1 d .
C7 C 0.7934(3) 0.9811(3) 0.98716(19) 0.0293(8) Uani 1 1 d .
H7A H 0.8253 1.0432 0.9832 0.044 Uiso 1 1 calc R
H7B H 0.8531 0.9348 1.0025 0.044 Uiso 1 1 calc R
H7C H 0.7503 0.9848 1.0191 0.044 Uiso 1 1 calc R
N2 N 0.6738(2) 0.86484(18) 0.90578(13) 0.0152(5) Uani 1 1 d .
C8 C 0.6872(3) 0.7882(2) 0.95230(16) 0.0166(6) Uani 1 1 d .
H8A H 0.6218 0.7848 0.9693 0.020 Uiso 1 1 calc R
H8B H 0.7537 0.7993 0.9903 0.020 Uiso 1 1 calc R
N3 N 0.6994(2) 0.69865(18) 0.91983(13) 0.0138(5) Uani 1 1 d .
C9 C 0.6396(2) 0.6709(2) 0.85537(16) 0.0145(6) Uani 1 1 d .
C10 C 0.6781(2) 0.5830(2) 0.84934(16) 0.0155(6) Uani 1 1 d .
H10 H 0.6561 0.5449 0.8107 0.019 Uiso 1 1 calc R
N4 N 0.7546(2) 0.55748(18) 0.90850(14) 0.0156(5) Uani 1 1 d .
C12 C 0.8196(3) 0.4683(2) 0.92131(18) 0.0215(7) Uani 1 1 d .
H12 H 0.8431 0.4559 0.9701 0.026 Uiso 1 1 calc R
C13 C 0.7489(3) 0.3858(2) 0.8865(2) 0.0261(8) Uani 1 1 d .
H13A H 0.6811 0.3822 0.9004 0.039 Uiso 1 1 calc R
H13B H 0.7908 0.3268 0.8982 0.039 Uiso 1 1 calc R
H13C H 0.7292 0.3951 0.8385 0.039 Uiso 1 1 calc R
C14 C 0.9235(3) 0.4808(3) 0.8984(2) 0.0290(8) Uani 1 1 d .
H14A H 0.9016 0.4957 0.8510 0.043 Uiso 1 1 calc R
H14B H 0.9668 0.4222 0.9062 0.043 Uiso 1 1 calc R
H14C H 0.9686 0.5325 0.9232 0.043 Uiso 1 1 calc R
C11 C 0.7678(3) 0.6288(2) 0.95154(17) 0.0180(6) Uani 1 1 d .
C15 C 0.8390(3) 0.6275(3) 1.02059(18) 0.0244(7) Uani 1 1 d .
H15A H 0.8124 0.5789 1.0454 0.037 Uiso 1 1 calc R
H15B H 0.8363 0.6894 1.0409 0.037 Uiso 1 1 calc R
H15C H 0.9155 0.6133 1.0214 0.037 Uiso 1 1 calc R
P1 P 0.59229(5) 0.75196(8) 0.71445(3) 0.01498(14) Uani 1 1 d .
C16 C 0.7137(3) 0.8299(2) 0.72974(17) 0.0171(6) Uani 1 1 d .
C17 C 0.7253(3) 0.8947(2) 0.6826(2) 0.0255(7) Uani 1 1 d .
H17 H 0.6684 0.9008 0.6419 0.031 Uiso 1 1 calc R
C18 C 0.8199(3) 0.9506(3) 0.6948(2) 0.0304(9) Uani 1 1 d .
H18 H 0.8272 0.9948 0.6625 0.037 Uiso 1 1 calc R
C19 C 0.9034(3) 0.9423(3) 0.7538(2) 0.0290(8) Uani 1 1 d .
H19 H 0.9689 0.9793 0.7612 0.035 Uiso 1 1 calc R
C20 C 0.8917(3) 0.8803(2) 0.80190(19) 0.0232(7) Uani 1 1 d .
H20 H 0.9481 0.8759 0.8430 0.028 Uiso 1 1 calc R
C21 C 0.7966(3) 0.8240(2) 0.78998(17) 0.0193(6) Uani 1 1 d .
H21 H 0.7885 0.7815 0.8231 0.023 Uiso 1 1 calc R
C22 C 0.5081(3) 0.7839(2) 0.63165(16) 0.0202(7) Uani 1 1 d .
C23 C 0.5534(3) 0.7690(2) 0.57913(18) 0.0258(8) Uani 1 1 d .
H23 H 0.6258 0.7432 0.5877 0.031 Uiso 1 1 calc R
C24 C 0.4935(4) 0.7917(3) 0.51446(19) 0.0311(8) Uani 1 1 d .
H24 H 0.5252 0.7822 0.4792 0.037 Uiso 1 1 calc R
C25 C 0.3885(4) 0.8278(3) 0.5019(2) 0.0337(9) Uani 1 1 d .
H25 H 0.3479 0.8438 0.4578 0.040 Uiso 1 1 calc R
C26 C 0.3409(4) 0.8414(3) 0.5527(2) 0.0383(10) Uani 1 1 d .
H26 H 0.2674 0.8651 0.5434 0.046 Uiso 1 1 calc R
C27 C 0.4007(3) 0.8201(3) 0.61726(19) 0.0288(8) Uani 1 1 d .
H27 H 0.3682 0.8304 0.6521 0.035 Uiso 1 1 calc R
C28 C 0.6459(3) 0.6348(2) 0.70273(17) 0.0187(6) Uani 1 1 d .
C29 C 0.7630(3) 0.6197(3) 0.72184(19) 0.0227(7) Uani 1 1 d .
H29 H 0.8116 0.6718 0.7362 0.027 Uiso 1 1 calc R
C30 C 0.8063(3) 0.5320(3) 0.7198(2) 0.0281(8) Uani 1 1 d .
H30 H 0.8844 0.5246 0.7303 0.034 Uiso 1 1 calc R
C31 C 0.7382(3) 0.4527(3) 0.70257(18) 0.0255(7) Uani 1 1 d .
C32 C 0.7817(4) 0.3592(3) 0.7051(2) 0.0325(9) Uani 1 1 d .
H32 H 0.8598 0.3502 0.7197 0.039 Uiso 1 1 calc R
C33 C 0.7151(4) 0.2832(3) 0.6875(2) 0.0337(9) Uani 1 1 d .
H33 H 0.7463 0.2218 0.6902 0.040 Uiso 1 1 calc R
C34 C 0.5973(4) 0.2952(3) 0.66465(19) 0.0313(8) Uani 1 1 d .
H34 H 0.5501 0.2418 0.6522 0.038 Uiso 1 1 calc R
C35 C 0.5525(3) 0.3848(2) 0.66091(18) 0.0252(7) Uani 1 1 d .
H35 H 0.4743 0.3924 0.6445 0.030 Uiso 1 1 calc R
C36 C 0.6199(3) 0.4656(2) 0.68090(18) 0.0232(7) Uani 1 1 d .
C37 C 0.5748(3) 0.5596(2) 0.67890(17) 0.0205(7) Uani 1 1 d .
C38 C 0.4556(3) 0.5722(2) 0.64007(17) 0.0220(7) Uani 1 1 d .
C39 C 0.4340(3) 0.5666(2) 0.56892(18) 0.0261(8) Uani 1 1 d .
C40 C 0.5190(4) 0.5526(3) 0.5396(2) 0.0311(8) Uani 1 1 d .
H40 H 0.5923 0.5407 0.5668 0.037 Uiso 1 1 calc R
C41 C 0.4977(4) 0.5558(3) 0.4711(2) 0.0363(9) Uani 1 1 d .
H41 H 0.5560 0.5464 0.4515 0.044 Uiso 1 1 calc R
C42 C 0.3889(4) 0.5731(3) 0.4313(2) 0.0402(10) Uani 1 1 d .
H42 H 0.3744 0.5774 0.3846 0.048 Uiso 1 1 calc R
C43 C 0.3040(4) 0.5839(3) 0.4586(2) 0.0434(11) Uani 1 1 d .
H43 H 0.2309 0.5950 0.4308 0.052 Uiso 1 1 calc R
C44 C 0.3237(4) 0.5786(3) 0.5283(2) 0.0340(9) Uani 1 1 d .
C45 C 0.2368(4) 0.5885(4) 0.5581(2) 0.0417(11) Uani 1 1 d .
H45 H 0.1624 0.5932 0.5309 0.050 Uiso 1 1 calc R
C46 C 0.2581(3) 0.5915(3) 0.6245(2) 0.0313(9) Uani 1 1 d .
H46 H 0.1980 0.5959 0.6431 0.038 Uiso 1 1 calc R
C47 C 0.3684(3) 0.5884(2) 0.66725(17) 0.0212(7) Uani 1 1 d .
P2 P 0.39358(7) 0.61420(6) 0.75546(5) 0.01734(18) Uani 1 1 d .
C48 C 0.2555(3) 0.6389(2) 0.76535(19) 0.0223(7) Uani 1 1 d .
C49 C 0.2189(3) 0.5909(3) 0.8124(2) 0.0298(8) Uani 1 1 d .
H49 H 0.2616 0.5398 0.8359 0.036 Uiso 1 1 calc R
C50 C 0.1210(3) 0.6159(3) 0.8259(2) 0.0392(10) Uani 1 1 d .
H50 H 0.0974 0.5824 0.8585 0.047 Uiso 1 1 calc R
C51 C 0.0583(3) 0.6896(3) 0.7918(2) 0.0404(11) Uani 1 1 d .
H51 H -0.0081 0.7078 0.8013 0.048 Uiso 1 1 calc R
C52 C 0.0920(3) 0.7370(3) 0.7437(2) 0.0390(10) Uani 1 1 d .
H52 H 0.0474 0.7865 0.7194 0.047 Uiso 1 1 calc R
C53 C 0.1908(3) 0.7129(3) 0.7304(2) 0.0302(8) Uani 1 1 d .
H53 H 0.2140 0.7465 0.6977 0.036 Uiso 1 1 calc R
C54 C 0.4246(3) 0.5019(2) 0.79956(19) 0.0229(7) Uani 1 1 d .
C55 C 0.4618(3) 0.5010(3) 0.86886(19) 0.0228(7) Uani 1 1 d .
H55 H 0.4837 0.5582 0.8926 0.027 Uiso 1 1 calc R
C56 C 0.4665(3) 0.4159(3) 0.9028(2) 0.0276(8) Uani 1 1 d .
H56 H 0.4883 0.4153 0.9499 0.033 Uiso 1 1 calc R
C57 C 0.4393(3) 0.3322(3) 0.8677(2) 0.0334(9) Uani 1 1 d .
H57 H 0.4439 0.2743 0.8911 0.040 Uiso 1 1 calc R
C58 C 0.4060(3) 0.3314(3) 0.8002(2) 0.0306(8) Uani 1 1 d .
H58 H 0.3898 0.2733 0.7769 0.037 Uiso 1 1 calc R
C59 C 0.3959(3) 0.4175(2) 0.7653(2) 0.0263(8) Uani 1 1 d .
H59 H 0.3694 0.4178 0.7183 0.032 Uiso 1 1 calc R
N5 N 0.44179(18) 0.7482(3) 0.87875(12) 0.0165(5) Uani 1 1 d .
C60 C 0.3945(2) 0.7500(3) 0.91713(16) 0.0230(6) Uani 1 1 d .
C61 C 0.3339(3) 0.7519(4) 0.96623(19) 0.0359(8) Uani 1 1 d .
H61A H 0.2600 0.7247 0.9472 0.054 Uiso 1 1 calc R
H61B H 0.3267 0.8174 0.9796 0.054 Uiso 1 1 calc R
H61C H 0.3742 0.7150 1.0050 0.054 Uiso 1 1 calc R
N6 N 0.3856(2) 0.8499(2) 0.76281(15) 0.0202(6) Uani 1 1 d .
C62 C 0.3219(3) 0.9071(3) 0.7625(2) 0.0299(8) Uani 1 1 d .
C63 C 0.2367(4) 0.9760(4) 0.7630(3) 0.0590(16) Uani 1 1 d .
H63A H 0.1764 0.9449 0.7758 0.088 Uiso 1 1 calc R
H63B H 0.2074 1.0033 0.7186 0.088 Uiso 1 1 calc R
H63C H 0.2686 1.0262 0.7947 0.088 Uiso 1 1 calc R
B1 B 0.5726(4) 0.5653(3) 0.0570(2) 0.0323(10) Uani 1 1 d .
F1 F 0.4632(2) 0.5391(3) 0.04222(16) 0.0617(9) Uani 1 1 d .
F2 F 0.5807(3) 0.6379(2) 0.01604(17) 0.0632(9) Uani 1 1 d .
F3 F 0.6112(3) 0.5960(2) 0.12140(15) 0.0626(8) Uani 1 1 d .
F4 F 0.6357(2) 0.4898(2) 0.04775(19) 0.0667(9) Uani 1 1 d .
B2 B 0.3378(9) 0.1167(9) 0.6526(4) 0.093(3) Uani 1 1 d .
F5 F 0.2930(6) 0.1615(4) 0.6967(3) 0.145(3) Uani 1 1 d .
F6 F 0.2582(4) 0.0536(6) 0.6159(4) 0.189(4) Uani 1 1 d .
F7 F 0.4341(4) 0.0702(5) 0.6775(2) 0.123(2) Uani 1 1 d .
F8 F 0.3461(5) 0.1828(5) 0.6081(2) 0.1261(19) Uani 1 1 d .
B3 B 0.9719(3) 0.2653(3) 0.0338(2) 0.0232(8) Uani 1 1 d .
F9 F 0.91356(18) 0.33321(17) 0.05661(12) 0.0366(6) Uani 1 1 d .
F10 F 1.0471(2) 0.21932(19) 0.08585(13) 0.0486(7) Uani 1 1 d .
F11 F 1.0301(3) 0.3068(2) -0.0046(2) 0.0723(10) Uani 1 1 d .
F12 F 0.8988(2) 0.19873(19) -0.00255(15) 0.0516(8) Uani 1 1 d .
C64 C 0.8366(4) 0.7449(5) 0.1964(3) 0.0607(13) Uani 1 1 d .
H64A H 0.7702 0.7087 0.1719 0.073 Uiso 1 1 calc R
H64B H 0.8237 0.7693 0.2375 0.073 Uiso 1 1 calc R
Cl1 Cl 0.95303(13) 0.67003(12) 0.21659(13) 0.0902(6) Uani 1 1 d .
Cl2 Cl 0.85690(15) 0.83985(11) 0.14773(10) 0.0758(5) Uani 1 1 d .

loop_
_atom_site_aniso_label
_atom_site_aniso_U_11
_atom_site_aniso_U_22
_atom_site_aniso_U_33
_atom_site_aniso_U_23
_atom_site_aniso_U_13
_atom_site_aniso_U_12
Rh 0.01174(9) 0.00944(10) 0.01616(11) -0.00061(11) 0.00266(7) 0.00039(10)
C1 0.0151(14) 0.0149(15) 0.0148(16) 0.0000(12) 0.0033(12) 0.0022(12)
C2 0.0170(14) 0.0152(15) 0.0207(17) -0.0032(13) 0.0044(12) 0.0005(12)
N1 0.0182(12) 0.0124(12) 0.0218(15) -0.0035(11) 0.0042(11) -0.0017(10)
C4 0.0239(17) 0.0099(14) 0.034(2) -0.0038(14) 0.0100(15) -0.0010(13)
C5 0.039(2) 0.0087(15) 0.038(2) 0.0033(15) 0.0024(17) 0.0015(14)
C6 0.036(2) 0.0169(17) 0.056(3) -0.0009(18) 0.0254(19) -0.0056(16)
C3 0.0185(15) 0.0119(14) 0.0250(18) 0.0002(13) 0.0049(13) -0.0007(12)
C7 0.0321(19) 0.0185(16) 0.028(2) -0.0028(15) -0.0056(15) -0.0011(15)
N2 0.0156(12) 0.0097(12) 0.0178(14) -0.0034(11) 0.0009(10) 0.0011(10)
C8 0.0211(15) 0.0119(13) 0.0159(16) -0.0020(12) 0.0039(12) 0.0001(12)
N3 0.0145(11) 0.0124(13) 0.0145(13) 0.0000(11) 0.0041(10) -0.0015(10)
C9 0.0102(13) 0.0132(15) 0.0193(16) 0.0001(13) 0.0030(11) -0.0021(11)
C10 0.0134(13) 0.0158(15) 0.0170(15) 0.0005(12) 0.0037(11) -0.0020(11)
N4 0.0157(12) 0.0101(12) 0.0208(15) 0.0032(11) 0.0051(10) 0.0025(10)
C12 0.0191(15) 0.0148(15) 0.0281(19) 0.0022(14) 0.0027(13) 0.0024(12)
C13 0.0247(17) 0.0105(15) 0.040(2) -0.0025(15) 0.0049(16) 0.0030(13)
C14 0.0169(15) 0.0241(18) 0.044(2) 0.0023(17) 0.0055(15) 0.0042(14)
C11 0.0152(13) 0.0155(15) 0.0233(17) 0.0034(13) 0.0055(12) -0.0008(12)
C15 0.0277(17) 0.0197(17) 0.0216(18) 0.0002(14) 0.0004(14) -0.0030(14)
P1 0.0162(3) 0.0114(3) 0.0167(3) 0.0004(5) 0.0037(2) 0.0004(4)
C16 0.0175(14) 0.0125(14) 0.0236(17) -0.0012(13) 0.0097(12) -0.0019(12)
C17 0.0301(18) 0.0170(16) 0.031(2) 0.0007(15) 0.0124(15) 0.0005(14)
C18 0.0296(18) 0.0247(18) 0.038(2) 0.0102(17) 0.0113(16) -0.0040(15)
C19 0.0190(15) 0.0226(18) 0.048(2) -0.0005(17) 0.0129(15) -0.0045(14)
C20 0.0190(15) 0.0179(16) 0.032(2) -0.0042(15) 0.0060(13) 0.0005(13)
C21 0.0190(14) 0.0152(15) 0.0250(18) -0.0020(14) 0.0082(13) -0.0008(12)
C22 0.0274(16) 0.0151(14) 0.0149(15) 0.0004(12) 0.0007(12) -0.0006(13)
C23 0.0364(18) 0.018(2) 0.0226(17) 0.0007(13) 0.0076(14) 0.0009(13)
C24 0.047(2) 0.0224(17) 0.0224(19) -0.0018(16) 0.0080(16) -0.0033(17)
C25 0.048(2) 0.0228(18) 0.0204(19) 0.0037(16) -0.0052(16) 0.0003(17)
C26 0.035(2) 0.049(3) 0.023(2) 0.0039(19) -0.0040(16) 0.0110(19)
C27 0.0292(18) 0.0306(19) 0.0230(19) -0.0018(16) 0.0018(14) 0.0030(16)
C28 0.0232(15) 0.0130(14) 0.0212(17) 0.0012(13) 0.0087(13) 0.0039(12)
C29 0.0241(16) 0.0199(17) 0.0268(19) -0.0013(15) 0.0117(14) 0.0032(14)
C30 0.0301(19) 0.0272(19) 0.030(2) 0.0023(16) 0.0135(16) 0.0094(15)
C31 0.0368(19) 0.0210(17) 0.0211(18) -0.0010(14) 0.0121(15) 0.0080(15)
C32 0.045(2) 0.0259(19) 0.029(2) 0.0020(16) 0.0140(17) 0.0138(17)
C33 0.054(2) 0.0183(16) 0.031(2) 0.0023(16) 0.0166(18) 0.0135(17)
C34 0.057(2) 0.0146(16) 0.0257(19) -0.0014(15) 0.0181(17) 0.0005(17)
C35 0.042(2) 0.0159(16) 0.0214(18) -0.0029(14) 0.0146(15) 0.0014(15)
C36 0.0374(19) 0.0158(16) 0.0196(17) 0.0001(13) 0.0133(14) 0.0021(14)
C37 0.0267(16) 0.0185(16) 0.0167(16) -0.0002(13) 0.0069(13) 0.0023(13)
C38 0.0334(18) 0.0103(14) 0.0203(17) -0.0033(13) 0.0046(14) 0.0007(13)
C39 0.043(2) 0.0116(15) 0.0204(18) -0.0043(14) 0.0033(15) -0.0052(15)
C40 0.053(2) 0.0171(17) 0.0240(19) -0.0022(15) 0.0125(17) 0.0013(16)
C41 0.060(3) 0.0227(19) 0.027(2) -0.0051(17) 0.0140(19) -0.0043(19)
C42 0.075(3) 0.024(2) 0.0183(19) -0.0027(16) 0.009(2) -0.002(2)
C43 0.062(3) 0.035(2) 0.023(2) -0.0057(18) -0.0039(19) -0.002(2)
C44 0.048(2) 0.0242(19) 0.023(2) -0.0106(16) -0.0014(17) -0.0049(17)
C45 0.032(2) 0.051(3) 0.033(2) -0.008(2) -0.0049(17) -0.0076(19)
C46 0.0268(18) 0.031(2) 0.032(2) -0.0074(17) 0.0014(15) -0.0048(15)
C47 0.0269(16) 0.0163(15) 0.0177(16) -0.0066(13) 0.0019(13) -0.0018(13)
P2 0.0145(4) 0.0130(4) 0.0234(5) -0.0010(4) 0.0038(3) 0.0006(3)
C48 0.0104(13) 0.0201(16) 0.034(2) -0.0053(15) 0.0024(13) -0.0015(12)
C49 0.0185(16) 0.034(2) 0.038(2) -0.0024(17) 0.0093(15) -0.0030(14)
C50 0.0204(17) 0.046(2) 0.052(3) 0.001(2) 0.0122(17) -0.0056(17)
C51 0.0177(17) 0.042(2) 0.059(3) -0.017(2) 0.0074(17) -0.0024(16)
C52 0.0191(15) 0.030(2) 0.062(3) -0.008(2) 0.0027(15) 0.0057(16)
C53 0.0208(16) 0.0207(16) 0.045(2) -0.0029(17) 0.0031(15) 0.0010(14)
C54 0.0159(14) 0.0198(16) 0.035(2) -0.0004(15) 0.0098(14) 0.0005(13)
C55 0.0174(15) 0.0195(16) 0.033(2) 0.0037(15) 0.0088(14) 0.0002(13)
C56 0.0268(17) 0.0256(18) 0.034(2) 0.0041(16) 0.0137(15) 0.0029(15)
C57 0.0318(19) 0.0196(18) 0.050(3) 0.0030(17) 0.0135(18) 0.0015(15)
C58 0.0278(18) 0.0220(18) 0.042(2) -0.0033(17) 0.0103(16) 0.0007(15)
C59 0.0263(17) 0.0188(17) 0.036(2) -0.0033(15) 0.0132(15) -0.0014(14)
N5 0.0148(10) 0.0137(11) 0.0217(12) -0.0017(16) 0.0065(9) -0.0052(14)
C60 0.0206(13) 0.0202(14) 0.0280(16) -0.007(2) 0.0067(11) -0.0022(18)
C61 0.0341(17) 0.042(2) 0.0367(19) 0.006(3) 0.0176(14) 0.001(2)
N6 0.0151(13) 0.0174(15) 0.0239(16) -0.0019(12) -0.0007(11) -0.0001(11)
C62 0.0239(17) 0.0228(18) 0.037(2) -0.0049(17) -0.0008(15) 0.0024(15)
C63 0.038(2) 0.036(2) 0.088(4) -0.020(3) -0.006(2) 0.017(2)
B1 0.031(2) 0.032(2) 0.037(3) 0.005(2) 0.0151(19) 0.0006(19)
F1 0.0388(15) 0.088(2) 0.064(2) -0.0040(18) 0.0241(14) -0.0134(15)
F2 0.0591(18) 0.0615(19) 0.079(2) 0.0414(17) 0.0357(16) 0.0091(15)
F3 0.078(2) 0.0623(19) 0.0373(16) -0.0059(15) 0.0011(14) 0.0062(17)
F4 0.0504(17) 0.0433(16) 0.101(3) -0.0247(17) 0.0132(17) 0.0061(14)
B2 0.094(6) 0.135(9) 0.047(4) -0.042(5) 0.016(4) -0.023(6)
F5 0.213(6) 0.117(4) 0.151(5) -0.087(4) 0.126(5) -0.090(4)
F6 0.089(3) 0.242(8) 0.220(7) -0.192(7) 0.020(4) -0.028(4)
F7 0.110(4) 0.184(6) 0.054(2) -0.002(3) -0.010(2) -0.039(4)
F8 0.118(4) 0.185(6) 0.073(3) 0.015(4) 0.023(3) 0.038(4)
B3 0.0200(15) 0.017(2) 0.0282(19) 0.0006(16) -0.0001(13) -0.0002(14)
F9 0.0270(11) 0.0309(12) 0.0458(15) -0.0046(11) 0.0006(10) 0.0102(9)
F10 0.0487(14) 0.0490(16) 0.0379(14) -0.0080(11) -0.0038(11) 0.0284(12)
F11 0.080(2) 0.0380(16) 0.124(3) 0.0308(18) 0.068(2) 0.0102(15)
F12 0.0346(13) 0.0345(14) 0.074(2) -0.0220(14) -0.0034(13) -0.0045(11)
C64 0.060(3) 0.044(3) 0.089(4) 0.018(4) 0.040(3) 0.007(3)
Cl1 0.0567(8) 0.0587(9) 0.1618(19) 0.0210(11) 0.0421(10) 0.0184(7)
Cl2 0.0830(10) 0.0554(8) 0.1042(13) 0.0186(9) 0.0512(10) 0.0017(8)

loop_
_atom_type_symbol
_atom_type_description
_atom_type_scat_dispersion_real
_atom_type_scat_dispersion_imag
_atom_type_scat_source
C C 0.0033 0.0016 'International Tables Vol C Tables 4.2.6.8 and 6.1.1.4'
H H 0.0000 0.0000 'International Tables Vol C Tables 4.2.6.8 and 6.1.1.4'
B B 0.0013 0.0007 'International Tables Vol C Tables 4.2.6.8 and 6.1.1.4'
N N 0.0061 0.0033 'International Tables Vol C Tables 4.2.6.8 and 6.1.1.4'
F F 0.0171 0.0103 'International Tables Vol C Tables 4.2.6.8 and 6.1.1.4'
P P 0.1023 0.0942 'International Tables Vol C Tables 4.2.6.8 and 6.1.1.4'
Cl Cl 0.1484 0.1585 'International Tables Vol C Tables 4.2.6.8 and 6.1.1.4'
Rh Rh -1.1178 0.9187 'International Tables Vol C Tables 4.2.6.8 and 6.1.1.4'

loop_
_geom_angle_atom_site_label_1
_geom_angle_atom_site_label_2
_geom_angle_atom_site_label_3
_geom_angle
C9 Rh C1 86.97(14)
C9 Rh N5 89.03(12)
C1 Rh N5 88.19(13)
C9 Rh N6 166.89(12)
C1 Rh N6 83.51(12)
N5 Rh N6 81.69(12)
C9 Rh P1 90.32(9)
C1 Rh P1 91.35(9)
N5 Rh P1 179.22(6)
N6 Rh P1 98.88(9)
C9 Rh P2 94.65(9)
C1 Rh P2 174.70(9)
N5 Rh P2 86.80(9)
N6 Rh P2 94.06(8)
P1 Rh P2 93.68(3)
C2 C1 N2 105.3(3)
C2 C1 Rh 131.5(2)
N2 C1 Rh 123.2(2)
C1 C2 N1 107.9(3)
C1 C2 H2 126.0
N1 C2 H2 126.0
C3 N1 C2 109.4(3)
C3 N1 C4 125.1(3)
C2 N1 C4 125.5(3)
N1 C4 C5 109.5(3)
N1 C4 C6 110.0(3)
C5 C4 C6 112.2(3)
N1 C4 H4 108.3
C5 C4 H4 108.3
C6 C4 H4 108.3
C4 C5 H5A 109.5
C4 C5 H5B 109.5
H5A C5 H5B 109.5
C4 C5 H5C 109.5
H5A C5 H5C 109.5
H5B C5 H5C 109.5
C4 C6 H6A 109.5
C4 C6 H6B 109.5
H6A C6 H6B 109.5
C4 C6 H6C 109.5
H6A C6 H6C 109.5
H6B C6 H6C 109.5
N1 C3 N2 106.8(3)
N1 C3 C7 126.7(3)
N2 C3 C7 126.2(3)
C3 C7 H7A 109.5
C3 C7 H7B 109.5
H7A C7 H7B 109.5
C3 C7 H7C 109.5
H7A C7 H7C 109.5
H7B C7 H7C 109.5
C3 N2 C1 110.6(3)
C3 N2 C8 123.8(3)
C1 N2 C8 125.1(3)
N2 C8 N3 109.8(2)
N2 C8 H8A 109.7
N3 C8 H8A 109.7
N2 C8 H8B 109.7
N3 C8 H8B 109.7
H8A C8 H8B 108.2
C11 N3 C9 111.1(3)
C11 N3 C8 122.4(3)
C9 N3 C8 126.4(3)
C10 C9 N3 104.0(3)
C10 C9 Rh 134.3(2)
N3 C9 Rh 121.0(2)
C9 C10 N4 109.2(3)
C9 C10 H10 125.4
N4 C10 H10 125.4
C11 N4 C10 109.4(3)
C11 N4 C12 124.4(3)
C10 N4 C12 126.0(3)
N4 C12 C13 110.4(3)
N4 C12 C14 108.7(3)
C13 C12 C14 111.7(3)
N4 C12 H12 108.6
C13 C12 H12 108.6
C14 C12 H12 108.6
C12 C13 H13A 109.5
C12 C13 H13B 109.5
H13A C13 H13B 109.5
C12 C13 H13C 109.5
H13A C13 H13C 109.5
H13B C13 H13C 109.5
C12 C14 H14A 109.5
C12 C14 H14B 109.5
H14A C14 H14B 109.5
C12 C14 H14C 109.5
H14A C14 H14C 109.5
H14B C14 H14C 109.5
N4 C11 N3 106.2(3)
N4 C11 C15 125.7(3)
N3 C11 C15 128.0(3)
C11 C15 H15A 109.5
C11 C15 H15B 109.5
H15A C15 H15B 109.5
C11 C15 H15C 109.5
H15A C15 H15C 109.5
H15B C15 H15C 109.5
C22 P1 C28 103.32(16)
C22 P1 C16 104.13(16)
C28 P1 C16 104.29(15)
C22 P1 Rh 119.29(12)
C28 P1 Rh 110.82(11)
C16 P1 Rh 113.50(11)
C17 C16 C21 119.0(3)
C17 C16 P1 121.6(3)
C21 C16 P1 119.4(2)
C18 C17 C16 120.2(4)
C18 C17 H17 119.9
C16 C17 H17 119.9
C19 C18 C17 120.5(4)
C19 C18 H18 119.7
C17 C18 H18 119.7
C20 C19 C18 120.0(3)
C20 C19 H19 120.0
C18 C19 H19 120.0
C19 C20 C21 119.8(3)
C19 C20 H20 120.1
C21 C20 H20 120.1
C16 C21 C20 120.4(3)
C16 C21 H21 119.8
C20 C21 H21 119.8
C27 C22 C23 118.3(3)
C27 C22 P1 124.0(3)
C23 C22 P1 117.7(3)
C24 C23 C22 120.7(4)
C24 C23 H23 119.6
C22 C23 H23 119.6
C25 C24 C23 119.7(4)
C25 C24 H24 120.1
C23 C24 H24 120.1
C24 C25 C26 120.7(4)
C24 C25 H25 119.7
C26 C25 H25 119.7
C27 C26 C25 119.8(4)
C27 C26 H26 120.1
C25 C26 H26 120.1
C26 C27 C22 120.7(4)
C26 C27 H27 119.6
C22 C27 H27 119.6
C37 C28 C29 119.5(3)
C37 C28 P1 121.2(2)
C29 C28 P1 119.2(3)
C30 C29 C28 121.2(3)
C30 C29 H29 119.4
C28 C29 H29 119.4
C29 C30 C31 121.4(3)
C29 C30 H30 119.3
C31 C30 H30 119.3
C30 C31 C32 122.4(4)
C30 C31 C36 118.9(3)
C32 C31 C36 118.8(4)
C33 C32 C31 121.8(4)
C33 C32 H32 119.1
C31 C32 H32 119.1
C32 C33 C34 120.1(4)
C32 C33 H33 120.0
C34 C33 H33 120.0
C35 C34 C33 119.6(4)
C35 C34 H34 120.2
C33 C34 H34 120.2
C34 C35 C36 121.7(4)
C34 C35 H35 119.1
C36 C35 H35 119.1
C35 C36 C31 118.0(3)
C35 C36 C37 122.7(3)
C31 C36 C37 119.3(3)
C28 C37 C36 119.4(3)
C28 C37 C38 123.1(3)
C36 C37 C38 116.7(3)
C47 C38 C39 120.0(3)
C47 C38 C37 125.2(3)
C39 C38 C37 114.8(3)
C40 C39 C44 119.5(4)
C40 C39 C38 121.8(4)
C44 C39 C38 118.7(4)
C41 C40 C39 120.8(4)
C41 C40 H40 119.6
C39 C40 H40 119.6
C40 C41 C42 119.2(4)
C40 C41 H41 120.4
C42 C41 H41 120.4
C43 C42 C41 121.1(4)
C43 C42 H42 119.5
C41 C42 H42 119.5
C42 C43 C44 120.5(4)
C42 C43 H43 119.8
C44 C43 H43 119.8
C39 C44 C45 119.3(4)
C39 C44 C43 118.8(4)
C45 C44 C43 121.8(4)
C46 C45 C44 121.2(4)
C46 C45 H45 119.4
C44 C45 H45 119.4
C45 C46 C47 121.5(4)
C45 C46 H46 119.3
C47 C46 H46 119.3
C38 C47 C46 119.0(3)
C38 C47 P2 121.6(3)
C46 C47 P2 119.3(3)
C54 P2 C47 107.02(17)
C54 P2 C48 100.23(16)
C47 P2 C48 105.12(17)
C54 P2 Rh 118.03(12)
C47 P2 Rh 117.02(12)
C48 P2 Rh 107.34(11)
C49 C48 C53 118.8(3)
C49 C48 P2 120.5(3)
C53 C48 P2 120.5(3)
C48 C49 C50 121.3(4)
C48 C49 H49 119.3
C50 C49 H49 119.3
C51 C50 C49 119.6(4)
C51 C50 H50 120.2
C49 C50 H50 120.2
C50 C51 C52 120.0(4)
C50 C51 H51 120.0
C52 C51 H51 120.0
C51 C52 C53 120.7(4)
C51 C52 H52 119.7
C53 C52 H52 119.7
C52 C53 C48 119.6(4)
C52 C53 H53 120.2
C48 C53 H53 120.2
C59 C54 C55 119.6(3)
C59 C54 P2 119.9(3)
C55 C54 P2 119.9(3)
C56 C55 C54 119.8(3)
C56 C55 H55 120.1
C54 C55 H55 120.1
C57 C56 C55 119.7(4)
C57 C56 H56 120.2
C55 C56 H56 120.2
C58 C57 C56 121.3(4)
C58 C57 H57 119.3
C56 C57 H57 119.3
C57 C58 C59 119.5(4)
C57 C58 H58 120.3
C59 C58 H58 120.3
C54 C59 C58 120.0(4)
C54 C59 H59 120.0
C58 C59 H59 120.0
C60 N5 Rh 173.5(3)
N5 C60 C61 179.8(5)
C60 C61 H61A 109.5
C60 C61 H61B 109.5
H61A C61 H61B 109.5
C60 C61 H61C 109.5
H61A C61 H61C 109.5
H61B C61 H61C 109.5
C62 N6 Rh 159.3(3)
N6 C62 C63 176.8(5)
C62 C63 H63A 109.5
C62 C63 H63B 109.5
H63A C63 H63B 109.5
C62 C63 H63C 109.5
H63A C63 H63C 109.5
H63B C63 H63C 109.5
F2 B1 F1 108.3(4)
F2 B1 F3 108.5(4)
F1 B1 F3 110.8(4)
F2 B1 F4 110.0(4)
F1 B1 F4 109.9(4)
F3 B1 F4 109.3(4)
F7 B2 F8 111.7(8)
F7 B2 F5 117.4(8)
F8 B2 F5 106.3(10)
F7 B2 F6 108.9(9)
F8 B2 F6 104.2(8)
F5 B2 F6 107.5(8)
F11 B3 F9 109.7(3)
F11 B3 F12 110.3(4)
F9 B3 F12 109.4(3)
F11 B3 F10 108.0(3)
F9 B3 F10 111.2(3)
F12 B3 F10 108.1(3)
Cl2 C64 Cl1 110.6(3)
Cl2 C64 H64A 109.5
Cl1 C64 H64A 109.5
Cl2 C64 H64B 109.5
Cl1 C64 H64B 109.5
H64A C64 H64B 108.1

loop_
_geom_bond_atom_site_label_1
_geom_bond_atom_site_label_2
_geom_bond_distance
Rh C9 2.026(3)
Rh C1 2.028(3)
Rh N5 2.096(2)
Rh N6 2.106(3)
Rh P1 2.3091(7)
Rh P2 2.4498(9)
C1 C2 1.368(5)
C1 N2 1.389(4)
C2 N1 1.394(4)
C2 H2 0.9500
N1 C3 1.337(4)
N1 C4 1.491(4)
C4 C5 1.510(5)
C4 C6 1.529(5)
C4 H4 1.0000
C5 H5A 0.9800
C5 H5B 0.9800
C5 H5C 0.9800
C6 H6A 0.9800
C6 H6B 0.9800
C6 H6C 0.9800
C3 N2 1.358(4)
C3 C7 1.484(5)
C7 H7A 0.9800
C7 H7B 0.9800
C7 H7C 0.9800
N2 C8 1.440(4)
C8 N3 1.469(4)
C8 H8A 0.9900
C8 H8B 0.9900
N3 C11 1.354(4)
N3 C9 1.407(4)
C9 C10 1.354(5)
C10 N4 1.386(4)
C10 H10 0.9500
N4 C11 1.336(4)
N4 C12 1.486(4)
C12 C13 1.523(5)
C12 C14 1.530(5)
C12 H12 1.0000
C13 H13A 0.9800
C13 H13B 0.9800
C13 H13C 0.9800
C14 H14A 0.9800
C14 H14B 0.9800
C14 H14C 0.9800
C11 C15 1.474(5)
C15 H15A 0.9800
C15 H15B 0.9800
C15 H15C 0.9800
P1 C22 1.819(3)
P1 C28 1.833(3)
P1 C16 1.836(3)
C16 C17 1.392(5)
C16 C21 1.395(5)
C17 C18 1.390(5)
C17 H17 0.9500
C18 C19 1.383(6)
C18 H18 0.9500
C19 C20 1.381(6)
C19 H19 0.9500
C20 C21 1.400(5)
C20 H20 0.9500
C21 H21 0.9500
C22 C27 1.394(5)
C22 C23 1.401(5)
C23 C24 1.393(5)
C23 H23 0.9500
C24 C25 1.369(6)
C24 H24 0.9500
C25 C26 1.385(7)
C25 H25 0.9500
C26 C27 1.385(5)
C26 H26 0.9500
C27 H27 0.9500
C28 C37 1.388(5)
C28 C29 1.428(5)
C29 C30 1.362(5)
C29 H29 0.9500
C30 C31 1.395(6)
C30 H30 0.9500
C31 C32 1.427(5)
C31 C36 1.438(5)
C32 C33 1.349(6)
C32 H32 0.9500
C33 C34 1.431(6)
C33 H33 0.9500
C34 C35 1.381(5)
C34 H34 0.9500
C35 C36 1.414(5)
C35 H35 0.9500
C36 C37 1.442(5)
C37 C38 1.498(5)
C38 C47 1.397(5)
C38 C39 1.448(5)
C39 C40 1.396(6)
C39 C44 1.415(6)
C40 C41 1.394(6)
C40 H40 0.9500
C41 C42 1.406(7)
C41 H41 0.9500
C42 C43 1.361(7)
C42 H42 0.9500
C43 C44 1.421(6)
C43 H43 0.9500
C44 C45 1.418(7)
C45 C46 1.348(6)
C45 H45 0.9500
C46 C47 1.422(5)
C46 H46 0.9500
C47 P2 1.832(4)
P2 C54 1.826(4)
P2 C48 1.844(3)
C48 C49 1.388(6)
C48 C53 1.399(5)
C49 C50 1.388(5)
C49 H49 0.9500
C50 C51 1.380(7)
C50 H50 0.9500
C51 C52 1.381(7)
C51 H51 0.9500
C52 C53 1.395(5)
C52 H52 0.9500
C53 H53 0.9500
C54 C59 1.389(5)
C54 C55 1.401(5)
C55 C56 1.394(5)
C55 H55 0.9500
C56 C57 1.387(6)
C56 H56 0.9500
C57 C58 1.363(6)
C57 H57 0.9500
C58 C59 1.411(6)
C58 H58 0.9500
C59 H59 0.9500
N5 C60 1.136(4)
C60 C61 1.453(5)
C61 H61A 0.9800
C61 H61B 0.9800
C61 H61C 0.9800
N6 C62 1.138(5)
C62 C63 1.452(6)
C63 H63A 0.9800
C63 H63B 0.9800
C63 H63C 0.9800
B1 F2 1.365(6)
B1 F1 1.373(5)
B1 F3 1.375(6)
B1 F4 1.379(6)
B2 F7 1.346(12)
B2 F8 1.349(13)
B2 F5 1.375(10)
B2 F6 1.398(10)
B3 F11 1.370(5)
B3 F9 1.378(5)
B3 F12 1.384(4)
B3 F10 1.388(4)
C64 Cl2 1.754(6)
C64 Cl1 1.758(6)
C64 H64A 0.9900
C64 H64B 0.9900

loop_
_geom_torsion_atom_site_label_1
_geom_torsion_atom_site_label_2
_geom_torsion_atom_site_label_3
_geom_torsion_atom_site_label_4
_geom_torsion
C9 Rh C1 C2 151.3(3)
N5 Rh C1 C2 -119.6(3)
N6 Rh C1 C2 -37.8(3)
P1 Rh C1 C2 61.0(3)
C9 Rh C1 N2 -30.5(3)
N5 Rh C1 N2 58.6(3)
N6 Rh C1 N2 140.4(3)
P1 Rh C1 N2 -120.8(3)
N2 C1 C2 N1 0.1(3)
Rh C1 C2 N1 178.5(2)
C1 C2 N1 C3 -0.2(4)
C1 C2 N1 C4 180.0(3)
C3 N1 C4 C5 -153.0(3)
C2 N1 C4 C5 26.8(5)
C3 N1 C4 C6 83.2(4)
C2 N1 C4 C6 -97.0(4)
C2 N1 C3 N2 0.3(4)
C4 N1 C3 N2 -179.9(3)
C2 N1 C3 C7 -174.2(3)
C4 N1 C3 C7 5.6(5)
N1 C3 N2 C1 -0.2(4)
C7 C3 N2 C1 174.2(3)
N1 C3 N2 C8 -171.9(3)
C7 C3 N2 C8 2.6(5)
C2 C1 N2 C3 0.1(4)
Rh C1 N2 C3 -178.5(2)
C2 C1 N2 C8 171.6(3)
Rh C1 N2 C8 -7.0(4)
C3 N2 C8 N3 -141.6(3)
C1 N2 C8 N3 48.0(4)
N2 C8 N3 C11 143.4(3)
N2 C8 N3 C9 -40.6(4)
C11 N3 C9 C10 -2.0(3)
C8 N3 C9 C10 -178.3(3)
C11 N3 C9 Rh 169.9(2)
C8 N3 C9 Rh -6.5(4)
C1 Rh C9 C10 -155.2(3)
N5 Rh C9 C10 116.6(3)
N6 Rh C9 C10 161.3(5)
P1 Rh C9 C10 -63.9(3)
P2 Rh C9 C10 29.9(3)
C1 Rh C9 N3 35.9(3)
N5 Rh C9 N3 -52.4(3)
N6 Rh C9 N3 -7.6(7)
P1 Rh C9 N3 127.2(2)
P2 Rh C9 N3 -139.1(2)
N3 C9 C10 N4 2.2(3)
Rh C9 C10 N4 -168.1(2)
C9 C10 N4 C11 -1.7(4)
C9 C10 N4 C12 -177.0(3)
C11 N4 C12 C13 147.3(3)
C10 N4 C12 C13 -38.0(4)
C11 N4 C12 C14 -89.8(4)
C10 N4 C12 C14 84.9(4)
C10 N4 C11 N3 0.4(3)
C12 N4 C11 N3 175.8(3)
C10 N4 C11 C15 177.6(3)
C12 N4 C11 C15 -7.1(5)
C9 N3 C11 N4 1.0(3)
C8 N3 C11 N4 177.5(3)
C9 N3 C11 C15 -176.1(3)
C8 N3 C11 C15 0.5(5)
C9 Rh P1 C22 162.60(16)
C1 Rh P1 C22 -110.42(16)
N6 Rh P1 C22 -26.77(15)
P2 Rh P1 C22 67.93(13)
C9 Rh P1 C28 42.87(15)
C1 Rh P1 C28 129.85(15)
N6 Rh P1 C28 -146.51(14)
P2 Rh P1 C28 -51.81(12)
C9 Rh P1 C16 -74.09(15)
C1 Rh P1 C16 12.89(15)
N6 Rh P1 C16 96.53(14)
P2 Rh P1 C16 -168.77(12)
C22 P1 C16 C17 -0.3(3)
C28 P1 C16 C17 107.7(3)
Rh P1 C16 C17 -131.6(3)
C22 P1 C16 C21 179.9(3)
C28 P1 C16 C21 -72.1(3)
Rh P1 C16 C21 48.6(3)
C21 C16 C17 C18 1.9(5)
P1 C16 C17 C18 -177.9(3)
C16 C17 C18 C19 0.2(6)
C17 C18 C19 C20 -2.0(6)
C18 C19 C20 C21 1.9(6)
C17 C16 C21 C20 -2.0(5)
P1 C16 C21 C20 177.8(3)
C19 C20 C21 C16 0.2(5)
C28 P1 C22 C27 132.6(3)
C16 P1 C22 C27 -118.7(3)
Rh P1 C22 C27 9.1(4)
C28 P1 C22 C23 -45.9(3)
C16 P1 C22 C23 62.8(3)
Rh P1 C22 C23 -169.4(2)
C27 C22 C23 C24 1.3(5)
P1 C22 C23 C24 179.9(3)
C22 C23 C24 C25 -0.8(6)
C23 C24 C25 C26 -0.5(6)
C24 C25 C26 C27 1.4(7)
C25 C26 C27 C22 -0.9(7)
C23 C22 C27 C26 -0.4(6)
P1 C22 C27 C26 -178.9(3)
C22 P1 C28 C37 -60.3(3)
C16 P1 C28 C37 -168.9(3)
Rh P1 C28 C37 68.6(3)
C22 P1 C28 C29 123.1(3)
C16 P1 C28 C29 14.5(3)
Rh P1 C28 C29 -108.0(3)
C37 C28 C29 C30 -2.8(5)
P1 C28 C29 C30 173.9(3)
C28 C29 C30 C31 -3.7(6)
C29 C30 C31 C32 -174.9(4)
C29 C30 C31 C36 5.7(6)
C30 C31 C32 C33 -179.0(4)
C36 C31 C32 C33 0.4(6)
C31 C32 C33 C34 0.7(6)
C32 C33 C34 C35 0.0(6)
C33 C34 C35 C36 -1.9(6)
C34 C35 C36 C31 2.9(5)
C34 C35 C36 C37 -178.5(3)
C30 C31 C36 C35 177.3(3)
C32 C31 C36 C35 -2.2(5)
C30 C31 C36 C37 -1.3(5)
C32 C31 C36 C37 179.2(3)
C29 C28 C37 C36 7.0(5)
P1 C28 C37 C36 -169.6(3)
C29 C28 C37 C38 -161.8(3)
P1 C28 C37 C38 21.5(5)
C35 C36 C37 C28 176.5(3)
C31 C36 C37 C28 -5.0(5)
C35 C36 C37 C38 -13.9(5)
C31 C36 C37 C38 164.6(3)
C28 C37 C38 C47 -82.6(5)
C36 C37 C38 C47 108.2(4)
C28 C37 C38 C39 97.4(4)
C36 C37 C38 C39 -71.7(4)
C47 C38 C39 C40 178.6(3)
C37 C38 C39 C40 -1.4(5)
C47 C38 C39 C44 0.6(5)
C37 C38 C39 C44 -179.4(3)
C44 C39 C40 C41 3.8(6)
C38 C39 C40 C41 -174.2(3)
C39 C40 C41 C42 -0.2(6)
C40 C41 C42 C43 -2.0(6)
C41 C42 C43 C44 0.5(7)
C40 C39 C44 C45 177.2(4)
C38 C39 C44 C45 -4.8(6)
C40 C39 C44 C43 -5.1(6)
C38 C39 C44 C43 172.9(4)
C42 C43 C44 C39 3.0(6)
C42 C43 C44 C45 -179.3(4)
C39 C44 C45 C46 3.4(7)
C43 C44 C45 C46 -174.2(4)
C44 C45 C46 C47 2.3(7)
C39 C38 C47 C46 4.9(5)
C37 C38 C47 C46 -175.1(3)
C39 C38 C47 P2 -170.4(3)
C37 C38 C47 P2 9.6(5)
C45 C46 C47 C38 -6.5(6)
C45 C46 C47 P2 168.9(4)
C38 C47 P2 C54 -78.4(3)
C46 C47 P2 C54 106.3(3)
C38 C47 P2 C48 175.7(3)
C46 C47 P2 C48 0.3(3)
C38 C47 P2 Rh 56.7(3)
C46 C47 P2 Rh -118.7(3)
C9 Rh P2 C54 19.39(16)
N5 Rh P2 C54 -69.37(15)
N6 Rh P2 C54 -150.80(16)
P1 Rh P2 C54 110.02(13)
C9 Rh P2 C47 -110.68(16)
N5 Rh P2 C47 160.55(15)
N6 Rh P2 C47 79.13(16)
P1 Rh P2 C47 -20.06(13)
C9 Rh P2 C48 131.54(16)
N5 Rh P2 C48 42.78(15)
N6 Rh P2 C48 -38.64(15)
P1 Rh P2 C48 -137.83(13)
C54 P2 C48 C49 16.1(3)
C47 P2 C48 C49 127.0(3)
Rh P2 C48 C49 -107.7(3)
C54 P2 C48 C53 -170.4(3)
C47 P2 C48 C53 -59.5(3)
Rh P2 C48 C53 65.7(3)
C53 C48 C49 C50 -1.1(6)
P2 C48 C49 C50 172.5(3)
C48 C49 C50 C51 0.3(6)
C49 C50 C51 C52 1.1(6)
C50 C51 C52 C53 -1.8(6)
C51 C52 C53 C48 1.1(6)
C49 C48 C53 C52 0.4(5)
P2 C48 C53 C52 -173.2(3)
C47 P2 C54 C59 -18.0(3)
C48 P2 C54 C59 91.4(3)
Rh P2 C54 C59 -152.5(2)
C47 P2 C54 C55 171.6(3)
C48 P2 C54 C55 -79.0(3)
Rh P2 C54 C55 37.1(3)
C59 C54 C55 C56 -1.9(5)
P2 C54 C55 C56 168.6(3)
C54 C55 C56 C57 3.0(5)
C55 C56 C57 C58 -1.1(6)
C56 C57 C58 C59 -1.9(6)
C55 C54 C59 C58 -1.1(5)
P2 C54 C59 C58 -171.5(3)
C57 C58 C59 C54 3.0(5)
C9 Rh N6 C62 -18.2(12)
C1 Rh N6 C62 -62.0(8)
N5 Rh N6 C62 27.2(8)
P1 Rh N6 C62 -152.3(8)
P2 Rh N6 C62 113.3(8)

loop_
_platon_squeeze_void_nr
_platon_squeeze_void_average_x
_platon_squeeze_void_average_y
_platon_squeeze_void_average_z
_platon_squeeze_void_volume
_platon_squeeze_void_count_electrons
_platon_squeeze_void_content
1 0.000 0.007 0.500 639 92 '2 (C H2 Cl2)'
